data_4344228
loop_
_publ_author_name
'Liao, J.-H.'
'Kanatzidis, M.G.'
'Hill, L.'

_publ_section_title
;
 Methanothermal synthesis of two dimeric vanadium polyselenides, (V2 O2
 Se10)4- and (V2 O2 S8)4-
;
_journal_name_full 'Inorganic Chemistry'
_journal_page_first 4650
_journal_page_last 4652
_journal_volume 32
_journal_year 1993
_chemical_formula_sum 'C0.65 H2.6 K4 O2.65 Se8 V2'
_chemical_name_systematic '(K4 (V2 O2 Se8)) (C H3 O H)0.65'
_space_group_IT_number 14
_symmetry_space_group_name_Hall '-P 2yn'
_symmetry_space_group_name_H-M 'P 1 21/n 1'
_cell_angle_alpha 90
_cell_angle_beta 105.74
_cell_angle_gamma 90
_cell_formula_units_Z 4
_cell_length_a 7.577
_cell_length_b 17.672
_cell_length_c 13.81
_cell_volume 1779.830
_citation_journal_id_ASTM INOCAJ
_cod_data_source_file Liao_INOCAJ_1993_1232.cif
_cod_data_source_block C0.65H2.6K4O2.65Se8V2
_cod_original_cell_volume 1779.83
_cod_original_sg_symbol_Hall '-P 2ybc (x-z,y,z)'
_cod_database_code 4344228

loop_
_symmetry_equiv_pos_as_xyz
x,y,z
-x+1/2,y+1/2,-z+1/2
-x,-y,-z
x-1/2,-y-1/2,z-1/2

loop_
_atom_site_label
_atom_site_type_symbol
_atom_site_fract_x
_atom_site_fract_y
_atom_site_fract_z
_atom_site_occupancy
_atom_site_U_iso_or_equiv
Se2 Se -0.0849 0.5658 0.4039 1 0.0
Se1 Se-1 -0.0742 0.6655 0.2893 1 0.0
V2 V+4 0.2226 0.9132 0.3343 1 0.0
V1 V+4 0.102 0.7668 0.3983 1 0.0
K3 K+1 0.16059 0.0933 0.9628 1 0.0
O3 O -0.174 0.36 0.291 0.65 0.0
O1 O-2 0.307 0.731 0.449 1 0.0
K2 K+1 0.5352 0.8366 0.5652 1 0.0
K4 K+1 0.989 0.2296 0.1958 1 0.0
Se5 Se-2 0.09 0.8943 0.4735 1 0.0
Se4 Se-1 -0.0856 0.7533 0.5189 1 0.0
Se8 Se-1 0.1268 0.0487 0.3225 1 0.0
Se6 Se-2 0.1016 0.8081 0.2263 1 0.0
Se3 Se -0.2327 0.6276 0.5096 1 0.0
K1 K+1 0.298 0.0175 0.6639 1 0.0
Se7 Se-1 0.2152 0.9971 0.1853 1 0.0
O2 O-2 0.442 0.901 0.382 1 0.0
